data_1536981
loop_
_publ_author_name
'Kraft, T.'
'Jansen, M.'

_publ_section_title
;
 Zur Existenz des Tetrahydrogenorthoperiodations. Die Kristallstruktur von
 LiH4IO6.H2O
;
_journal_name_full 'Zeitschrift fuer Anorganische und Allgemeine Chemie'
_journal_page_first 805
_journal_page_last 808
_journal_volume 620
_journal_year 1994
_chemical_formula_sum 'H6 I Li O7'
_chemical_name_systematic 'Li (H4 I O6) (H2 O)'
_space_group_IT_number 2
_symmetry_space_group_name_Hall '-P 1'
_symmetry_space_group_name_H-M 'P -1'
_cell_angle_alpha 101.37
_cell_angle_beta 96.37
_cell_angle_gamma 114.724
_cell_formula_units_Z 2
_cell_length_a 5.6474
_cell_length_b 5.7441
_cell_length_c 9.703
_cell_volume 273.604
_citation_journal_id_ASTM ZAACAB
_cod_data_source_file Kraft_ZAACAB_1994_1618.cif
_cod_data_source_block H6I1Li1O7
_cod_original_cell_volume 273.6035
_cod_original_formula_sum 'H6 I1 Li1 O7'
_cod_database_code 1536981

loop_
_symmetry_equiv_pos_as_xyz
x,y,z
-x,-y,-z

loop_
_atom_site_label
_atom_site_type_symbol
_atom_site_fract_x
_atom_site_fract_y
_atom_site_fract_z
_atom_site_occupancy
_atom_site_U_iso_or_equiv
O6 O-2 0.1637 0.3002 0.4588 1 0.0
H6 H+1 0.318 -0.36 -0.126 1 0.0
H3 H+1 0.614 0.382 0.3951 1 0.0
H2 H+1 -0.257 0.051 0.2592 1 0.0
H5 H+1 0.31 -0.3 -0.004 1 0.0
O4 O-2 0.1655 -0.0591 0.1092 1 0.0
H4 H+1 0.069 -0.191 0.4198 1 0.0
O7 O-2 0.1959 0.3975 0.2027 1 0.0
O3 O-2 0.5516 0.2581 0.3313 1 0.0
H1 H+1 0.198 0.512 0.2586 1 0.0
O5 O-2 0.1511 -0.1779 0.3579 1 0.0
I1 I+7 0.16944 0.11388 0.28623 1 0.0
O1 O-2 -0.2124 -0.0546 0.2292 1 0.0
O2 O-2 0.3478 -0.3769 -0.0451 1 0.0
Li1 Li+1 -0.2508 -0.2652 0.0064 1 0.0
